data_8100094
loop_
_publ_author_name
'Fornasini, Maria L.'
'Raggio, Riccardo'
'Borzone, Gabriella'

_publ_section_title
;
Crystal structure of samarium nickel aluminide, Sm~4~Ni~6~Al~23~
;
_journal_issue 2
_journal_name_full 'Zeitschrift f\"ur Kristallographie - New Crystal Structures'
_journal_page_first 77
_journal_page_last 78
_journal_volume 219
_journal_year 2004
_chemical_formula_sum 'Al23 Ni6 Sm4'
_chemical_formula_weight 1574.20
_space_group_IT_number 12
_symmetry_cell_setting monoclinic
_symmetry_space_group_name_Hall '-C 2y'
_symmetry_space_group_name_H-M 'C 1 2/m 1'
_cell_angle_alpha 90.00
_cell_angle_beta 113.09(2)
_cell_angle_gamma 90.00
_cell_formula_units_Z 2
_cell_length_a 15.939(3)
_cell_length_b 4.0967(6)
_cell_length_c 18.320(3)
_cell_measurement_temperature 293(2)
_cell_volume 1100.4(3)
_diffrn_ambient_temperature 293(2)
_exptl_crystal_density_diffrn 4.751
_refine_ls_R_factor_obs 0.0170
_refine_ls_wR_factor_obs 0.0399
_cod_original_sg_symbol_H-M 'C 2/m'
_cod_database_code 8100094

loop_
_symmetry_equiv_pos_as_xyz
'x, y, z'
'x, -y, z'
'x+1/2, y+1/2, z'
'x+1/2, -y+1/2, z'
'-x, -y, -z'
'-x, y, -z'
'-x+1/2, -y+1/2, -z'
'-x+1/2, y+1/2, -z'

loop_
_atom_site_label
_atom_site_type_symbol
_atom_site_fract_x
_atom_site_fract_y
_atom_site_fract_z
_atom_site_U_iso_or_equiv
_atom_site_adp_type
_atom_site_occupancy
_atom_site_symmetry_multiplicity
_atom_site_Wyckoff_symbol
_atom_site_calc_flag
_atom_site_refinement_flags
_atom_site_disorder_assembly
_atom_site_disorder_group
Sm1 Sm 0.264510(18) 0.0000 0.218224(15) 0.00458(6) Uani 1 4 i d S . .
Sm2 Sm 0.571185(18) 0.0000 0.406962(15) 0.00499(6) Uani 1 4 i d S . .
Ni1 Ni 0.00766(5) 0.0000 0.13552(4) 0.00622(13) Uani 1 4 i d S . .
Ni2 Ni 0.22684(5) 0.0000 0.39822(4) 0.00524(13) Uani 1 4 i d S . .
Ni3 Ni 0.68971(4) 0.0000 0.06727(4) 0.00472(13) Uani 1 4 i d S . .
Al1 Al 0.08178(12) 0.0000 0.68649(10) 0.0086(3) Uani 1 4 i d S . .
Al2 Al 0.09012(11) 0.0000 0.04977(10) 0.0077(3) Uani 1 4 i d S . .
Al3 Al 0.09021(11) 0.0000 0.27962(10) 0.0081(3) Uani 1 4 i d S . .
Al4 Al 0.20237(11) 0.0000 0.52093(9) 0.0063(3) Uani 1 4 i d S . .
Al5 Al 0.25504(12) 0.0000 0.04590(10) 0.0071(3) Uani 1 4 i d S . .
Al6 Al 0.27567(12) 0.0000 0.67566(9) 0.0072(3) Uani 1 4 i d S . .
Al7 Al 0.37644(11) 0.0000 0.40471(9) 0.0081(3) Uani 1 4 i d S . .
Al8 Al 0.43258(11) 0.0000 0.05981(10) 0.0083(3) Uani 1 4 i d S . .
Al9 Al 0.46785(11) 0.0000 0.21778(10) 0.0079(3) Uani 1 4 i d S . .
Al10 Al 0.60932(11) 0.0000 0.16167(9) 0.0068(3) Uani 1 4 i d S . .
Al11 Al 0.85565(11) 0.0000 0.14255(10) 0.0068(3) Uani 1 4 i d S . .
Al12 Al 0.0000 0.0000 0.5000 0.0089(5) Uani 1 2 c d S . .

loop_
_atom_site_aniso_label
_atom_site_aniso_U_11
_atom_site_aniso_U_22
_atom_site_aniso_U_33
_atom_site_aniso_U_23
_atom_site_aniso_U_13
_atom_site_aniso_U_12
Sm1 0.00490(11) 0.00440(13) 0.00447(11) 0.000 0.00186(9) 0.000
Sm2 0.00504(11) 0.00488(13) 0.00477(11) 0.000 0.00161(9) 0.000
Ni1 0.0053(3) 0.0053(3) 0.0080(3) 0.000 0.0025(2) 0.000
Ni2 0.0056(3) 0.0048(3) 0.0049(3) 0.000 0.0016(2) 0.000
Ni3 0.0047(3) 0.0049(3) 0.0044(3) 0.000 0.0016(2) 0.000
Al1 0.0079(7) 0.0080(8) 0.0083(7) 0.000 0.0012(6) 0.000
Al2 0.0067(7) 0.0072(8) 0.0098(7) 0.000 0.0038(6) 0.000
Al3 0.0067(7) 0.0090(8) 0.0064(7) 0.000 0.0004(6) 0.000
Al4 0.0072(7) 0.0065(8) 0.0047(7) 0.000 0.0015(6) 0.000
Al5 0.0098(7) 0.0047(8) 0.0082(7) 0.000 0.0050(6) 0.000
Al6 0.0111(8) 0.0051(8) 0.0048(7) 0.000 0.0026(6) 0.000
Al7 0.0062(7) 0.0102(8) 0.0083(7) 0.000 0.0031(6) 0.000
Al8 0.0082(7) 0.0082(8) 0.0057(7) 0.000 -0.0002(6) 0.000
Al9 0.0073(7) 0.0077(8) 0.0081(7) 0.000 0.0024(6) 0.000
Al10 0.0059(7) 0.0067(8) 0.0071(7) 0.000 0.0019(6) 0.000
Al11 0.0046(7) 0.0076(8) 0.0075(7) 0.000 0.0018(6) 0.000
Al12 0.0097(11) 0.0076(11) 0.0112(11) 0.000 0.0061(9) 0.000

loop_
_geom_bond_atom_site_label_1
_geom_bond_atom_site_label_2
_geom_bond_distance
_geom_bond_site_symmetry_2
_geom_bond_publ_flag
Sm1 Al6 3.0597(13) 7_556 ?
Sm1 Al6 3.0597(13) 7_546 ?
Sm1 Al10 3.0623(13) 3_445 ?
Sm1 Al10 3.0623(13) 3_455 ?
Sm1 Al5 3.1009(17) . ?
Sm1 Al11 3.1317(13) 3_455 ?
Sm1 Al11 3.1317(13) 3_445 ?
Sm1 Al1 3.1450(14) 7_556 ?
Sm1 Al1 3.1450(14) 7_546 ?
Sm1 Al7 3.1740(18) . ?
Sm1 Al2 3.2438(19) . ?
Sm1 Al9 3.2443(18) . ?
Sm1 Ni3 3.2678(7) 3_445 ?
Sm1 Ni3 3.2678(7) 3_455 ?
Sm1 Al3 3.3814(18) . ?
Sm1 Sm1 4.0967(6) 1_545 ?
Sm1 Sm1 4.0967(6) 1_565 ?
Sm2 Al4 3.0827(14) 3 ?
Sm2 Al4 3.0827(13) 3_545 ?
Sm2 Al7 3.0882(18) . ?
Sm2 Al1 3.1300(14) 7_546 ?
Sm2 Al1 3.1300(14) 7_556 ?
Sm2 Al12 3.1473(4) 3 ?
Sm2 Al12 3.1473(4) 3_545 ?
Sm2 Al9 3.2012(18) . ?
Sm2 Al3 3.2071(14) 3_545 ?
Sm2 Al3 3.2071(14) 3 ?
Sm2 Al7 3.2158(17) 5_656 ?
Sm2 Ni2 3.2692(7) 3 ?
Sm2 Ni2 3.2692(7) 3_545 ?
Sm2 Al4 3.3215(18) 5_656 ?
Sm2 Al6 3.3387(18) 5_656 ?
Sm2 Sm2 4.0967(6) 1_545 ?
Sm2 Sm2 4.0967(6) 1_565 ?
Ni1 Al2 2.4113(19) . ?
Ni1 Al3 2.4445(18) . ?
Ni1 Al11 2.4763(18) 1_455 ?
Ni1 Al8 2.5000(11) 3_445 ?
Ni1 Al8 2.5000(11) 3_455 ?
Ni1 Al10 2.5381(11) 3_455 ?
Ni1 Al10 2.5381(11) 3_445 ?
Ni1 Al9 2.7603(12) 3_455 ?
Ni1 Al9 2.7603(12) 3_445 ?
Ni2 Al7 2.3403(19) . ?
Ni2 Al3 2.3984(19) . ?
Ni2 Al4 2.4277(18) . ?
Ni2 Al6 2.4468(10) 7_546 ?
Ni2 Al6 2.4468(10) 7_556 ?
Ni2 Al4 2.5203(11) 7_556 ?
Ni2 Al4 2.5203(11) 7_546 ?
Ni2 Sm2 3.2693(7) 3_445 ?
Ni2 Sm2 3.2693(7) 3_455 ?
Ni3 Al8 2.3791(19) 5_655 ?
Ni3 Al5 2.3986(10) 3 ?
Ni3 Al5 2.3986(10) 3_545 ?
Ni3 Al11 2.4569(18) . ?
Ni3 Al10 2.5240(18) . ?
Ni3 Al2 2.5336(11) 3_545 ?
Ni3 Al2 2.5336(11) 3 ?
Ni3 Al5 2.5507(18) 5_655 ?
Ni3 Sm1 3.2679(7) 3 ?
Ni3 Sm1 3.2679(7) 3_545 ?
Al1 Al7 2.8815(17) 7_546 ?
Al1 Al7 2.8815(17) 7_556 ?
Al1 Al11 2.890(2) 5_656 ?
Al1 Al9 2.9977(18) 7_556 ?
Al1 Al9 2.9977(18) 7_546 ?
Al1 Sm2 3.1300(14) 7_546 ?
Al1 Sm2 3.1300(14) 7_556 ?
Al1 Sm1 3.1450(14) 7_556 ?
Al1 Sm1 3.1450(14) 7_546 ?
Al2 Ni3 2.5336(11) 3_455 ?
Al2 Ni3 2.5336(11) 3_445 ?
Al2 Al5 2.657(2) . ?
Al2 Al2 2.733(3) 5 ?
Al2 Al8 2.7905(16) 7_545 ?
Al2 Al8 2.7905(16) 7 ?
Al2 Al10 2.8284(16) 3_455 ?
Al2 Al10 2.8284(16) 3_445 ?
Al3 Al9 2.7477(16) 3_445 ?
Al3 Al9 2.7477(16) 3_455 ?
Al3 Al6 2.8395(17) 7_556 ?
Al3 Al6 2.8395(17) 7_546 ?
Al3 Sm2 3.2071(14) 3_455 ?
Al3 Sm2 3.2071(14) 3_445 ?
Al4 Ni2 2.5203(11) 7_556 ?
Al4 Ni2 2.5203(11) 7_546 ?
Al4 Al6 2.608(2) . ?
Al4 Al4 2.829(2) 7_556 ?
Al4 Al4 2.829(2) 7_546 ?
Al4 Al7 2.9952(17) 7_556 ?
Al4 Al7 2.9952(17) 7_546 ?
Al4 Sm2 3.0827(13) 3_445 ?
Al4 Sm2 3.0827(13) 3_455 ?
Al4 Sm2 3.3215(18) 5_656 ?
Al5 Ni3 2.3986(10) 3_445 ?
Al5 Ni3 2.3986(10) 3_455 ?
Al5 Ni3 2.5507(18) 5_655 ?
Al5 Al5 2.615(2) 7_545 ?
Al5 Al5 2.615(2) 7 ?
Al5 Al8 2.740(2) . ?
Al5 Al11 2.7704(16) 3_455 ?
Al5 Al11 2.7704(16) 3_445 ?
Al6 Ni2 2.4468(10) 7_546 ?
Al6 Ni2 2.4468(10) 7_556 ?
Al6 Al10 2.821(2) 5_656 ?
Al6 Al3 2.8395(17) 7_556 ?
Al6 Al3 2.8395(17) 7_546 ?
Al6 Sm1 3.0597(13) 7_556 ?
Al6 Sm1 3.0597(13) 7_546 ?
Al6 Sm2 3.3387(18) 5_656 ?
Al7 Al1 2.8816(17) 7_546 ?
Al7 Al1 2.8816(17) 7_556 ?
Al7 Al12 2.9027(12) 3 ?
Al7 Al12 2.9027(12) 3_545 ?
Al7 Al4 2.9952(17) 7_556 ?
Al7 Al4 2.9952(17) 7_546 ?
Al7 Sm2 3.2158(17) 5_656 ?
Al8 Ni3 2.3791(19) 5_655 ?
Al8 Ni1 2.5000(11) 3 ?
Al8 Ni1 2.5000(11) 3_545 ?
Al8 Al10 2.701(2) . ?
Al8 Al9 2.723(2) . ?
Al8 Al2 2.7905(16) 7_545 ?
Al8 Al2 2.7905(16) 7 ?
Al9 Al11 2.7130(16) 3_445 ?
Al9 Al11 2.7130(16) 3_455 ?
Al9 Al3 2.7477(16) 3 ?
Al9 Al3 2.7477(16) 3_545 ?
Al9 Ni1 2.7602(12) 3_545 ?
Al9 Ni1 2.7602(12) 3 ?
Al9 Al10 2.821(2) . ?
Al9 Al1 2.9977(18) 7_556 ?
Al9 Al1 2.9977(18) 7_546 ?
Al10 Ni1 2.5381(11) 3_545 ?
Al10 Ni1 2.5381(11) 3 ?
Al10 Al6 2.821(2) 5_656 ?
Al10 Al2 2.8285(16) 3_545 ?
Al10 Al2 2.8285(16) 3 ?
Al10 Sm1 3.0623(13) 3 ?
Al10 Sm1 3.0623(13) 3_545 ?
Al11 Ni1 2.4763(18) 1_655 ?
Al11 Al9 2.7130(16) 3 ?
Al11 Al9 2.7130(16) 3_545 ?
Al11 Al5 2.7704(16) 3_545 ?
Al11 Al5 2.7704(16) 3 ?
Al11 Al1 2.890(2) 5_656 ?
Al11 Sm1 3.1317(13) 3 ?
Al11 Sm1 3.1317(13) 3_545 ?
Al12 Al7 2.9026(12) 3_445 ?
Al12 Al7 2.9026(12) 3_455 ?
Al12 Al7 2.9027(13) 7_556 ?
Al12 Al7 2.9027(12) 7_546 ?
Al12 Sm2 3.1473(4) 3_445 ?
Al12 Sm2 3.1473(4) 3_455 ?
Al12 Sm2 3.1473(4) 7_556 ?
Al12 Sm2 3.1473(4) 7_546 ?
